data_7114612
loop_
_publ_author_name
'Valentina A. Krylova'
'Peter I. Djurovich'
'Brian L. Conley'
'Ralf Haiges'
'Matthew T. Whited'
'Travis J. Williams'
'Mark E. Thompson'

_publ_section_title
;
 Control of emission colour with N-heterocyclic carbene (NHC) ligands in
 phosphorescent three-coordinate Cu(I) complexes
;
_journal_name_full Chem.Commun.
_journal_page_first 7176
_journal_paper_doi 10.1039/C4CC02037E
_journal_volume 50
_journal_year 2014
_chemical_formula_moiety 'C35 H36 B Cu N4'
_chemical_formula_sum 'C35 H36 B Cu N4'
_chemical_formula_weight 587.03
_chemical_name_systematic
;
 ?
;
_space_group_crystal_system triclinic
_space_group_IT_number 2
_space_group_name_Hall '-P 1'
_space_group_name_H-M_alt 'P -1'
_symmetry_space_group_name_Hall '-P 1'
_symmetry_space_group_name_H-M 'P -1'
_atom_sites_solution_hydrogens geom
_audit_creation_method SHELXL-2012
_cell_angle_alpha 95.8960(10)
_cell_angle_beta 102.6010(10)
_cell_angle_gamma 102.6940(10)
_cell_formula_units_Z 4
_cell_length_a 11.5950(5)
_cell_length_b 11.6113(5)
_cell_length_c 24.2450(10)
_cell_measurement_reflns_used 9599
_cell_measurement_temperature 100(2)
_cell_measurement_theta_max 30.5348
_cell_measurement_theta_min 2.2105
_cell_volume 3068.5(2)
_computing_cell_refinement 'APEX2 v2012.10-0 (Bruker AXS)'
_computing_data_collection 'Bruker Instrument Service v2012.10.0.0'
_computing_data_reduction 'SAINT V8.27B (Bruker AXS, 2009)'
_computing_structure_refinement 'SHELXL-2012 (Sheldrick, 2012)'
_computing_structure_solution 'SHELXS-97 (Sheldrick, 2008)'
_diffrn_ambient_temperature 100(2)
_diffrn_detector_area_resol_mean 8.3333
_diffrn_measured_fraction_theta_full 0.999
_diffrn_measured_fraction_theta_max 0.975
_diffrn_measurement_device_type 'Bruker APEX II CCD'
_diffrn_measurement_method 'omega- and phi-scans'
_diffrn_radiation_monochromator 'TRIUMPH curved-crystal'
_diffrn_radiation_type MoK\a
_diffrn_radiation_wavelength 0.71073
_diffrn_reflns_av_R_equivalents 0.0613
_diffrn_reflns_av_unetI/netI 0.0689
_diffrn_reflns_Laue_measured_fraction_full 0.999
_diffrn_reflns_Laue_measured_fraction_max 0.975
_diffrn_reflns_limit_h_max 16
_diffrn_reflns_limit_h_min -16
_diffrn_reflns_limit_k_max 16
_diffrn_reflns_limit_k_min -16
_diffrn_reflns_limit_l_max 34
_diffrn_reflns_limit_l_min -34
_diffrn_reflns_number 66941
_diffrn_reflns_point_group_measured_fraction_full 0.999
_diffrn_reflns_point_group_measured_fraction_max 0.975
_diffrn_reflns_theta_full 29.000
_diffrn_reflns_theta_max 30.586
_diffrn_reflns_theta_min 1.743
_diffrn_source 'fine-focus tube'
_exptl_absorpt_coefficient_mu 0.742
_exptl_absorpt_correction_T_max 0.88
_exptl_absorpt_correction_T_min 0.80
_exptl_absorpt_correction_type multi-scan
_exptl_absorpt_process_details 'Bruker SADABS V2012/1'
_exptl_crystal_colour 'clear colourless'
_exptl_crystal_density_diffrn 1.271
_exptl_crystal_description prism
_exptl_crystal_F_000 1232
_exptl_crystal_size_max 0.335
_exptl_crystal_size_mid 0.253
_exptl_crystal_size_min 0.170
_refine_diff_density_max 0.457
_refine_diff_density_min -0.459
_refine_diff_density_rms 0.075
_refine_ls_extinction_method none
_refine_ls_goodness_of_fit_ref 1.017
_refine_ls_hydrogen_treatment constr
_refine_ls_matrix_type full
_refine_ls_number_parameters 751
_refine_ls_number_reflns 18417
_refine_ls_number_restraints 0
_refine_ls_restrained_S_all 1.017
_refine_ls_R_factor_all 0.0784
_refine_ls_R_factor_gt 0.0448
_refine_ls_shift/su_max 0.001
_refine_ls_shift/su_mean 0.000
_refine_ls_structure_factor_coef Fsqd
_refine_ls_weighting_details
;
 w=1/[\s^2^(Fo^2^)+(0.0420P)^2^+0.7503P]
 where P=(Fo^2^+2Fc^2^)/3
;
_refine_ls_weighting_scheme calc
_refine_ls_wR_factor_gt 0.0933
_refine_ls_wR_factor_ref 0.1045
_reflns_Friedel_coverage 0.000
_reflns_number_gt 12834
_reflns_number_total 18417
_reflns_threshold_expression 'I > 2\s(I)'
_cod_data_source_file c4cc02037e2.cif
_cod_data_source_block mo_Valentina120912_0m
_cod_database_code 7114612
_shelx_space_group_comment
;
The symmetry employed for this shelxl refinement is uniquely defined
by the following loop, which should always be used as a source of
symmetry information in preference to the above space-group names.
They are only intended as comments.
;
_shelx_estimated_absorpt_t_min 0.789
_shelx_estimated_absorpt_t_max 0.884
_shelxl_version_number 2012-6

loop_
_space_group_symop_operation_xyz
'x, y, z'
'-x, -y, -z'

loop_
_atom_site_label
_atom_site_type_symbol
_atom_site_fract_x
_atom_site_fract_y
_atom_site_fract_z
_atom_site_U_iso_or_equiv
_atom_site_adp_type
_atom_site_occupancy
_atom_site_site_symmetry_order
_atom_site_calc_flag
_atom_site_refinement_flags_posn
_atom_site_refinement_flags_adp
B1 B 0.0137(2) 0.33918(19) 0.37530(10) 0.0163(4) Uani 1 1 d . .
B2 B 0.4568(2) 0.1275(2) 0.12653(10) 0.0175(4) Uani 1 1 d . .
C1 C 0.37202(17) 0.64215(16) 0.37489(8) 0.0141(4) Uani 1 1 d . .
C2 C 0.52978(17) 0.79251(17) 0.36658(8) 0.0148(4) Uani 1 1 d . .
C3 C 0.60703(18) 0.90108(17) 0.36454(8) 0.0189(4) Uani 1 1 d . .
H3 H 0.5810 0.9731 0.3665 0.023 Uiso 1 1 calc R U
C4 C 0.72341(19) 0.90005(18) 0.35951(9) 0.0219(4) Uani 1 1 d . .
H4 H 0.7787 0.9729 0.3583 0.026 Uiso 1 1 calc R U
C5 C 0.76130(19) 0.79326(19) 0.35622(9) 0.0214(4) Uani 1 1 d . .
H5 H 0.8413 0.7952 0.3521 0.026 Uiso 1 1 calc R U
C6 C 0.68445(17) 0.68482(18) 0.35884(8) 0.0171(4) Uani 1 1 d . .
H6 H 0.7104 0.6127 0.3569 0.020 Uiso 1 1 calc R U
C7 C 0.56838(17) 0.68646(16) 0.36433(8) 0.0139(4) Uani 1 1 d . .
C8 C 0.33125(17) 0.84098(16) 0.37288(8) 0.0157(4) Uani 1 1 d . .
C9 C 0.30567(17) 0.90024(17) 0.32657(9) 0.0168(4) Uani 1 1 d . .
H9 H 0.3445 0.8923 0.2962 0.020 Uiso 1 1 calc R U
C10 C 0.22264(18) 0.97167(17) 0.32464(9) 0.0188(4) Uani 1 1 d . .
C11 C 0.1672(2) 0.98050(18) 0.37007(10) 0.0235(5) Uani 1 1 d . .
H11 H 0.1093 1.0274 0.3688 0.028 Uiso 1 1 calc R U
C12 C 0.1938(2) 0.92302(18) 0.41718(10) 0.0255(5) Uani 1 1 d . .
C13 C 0.2776(2) 0.85269(17) 0.41822(9) 0.0216(4) Uani 1 1 d . .
H13 H 0.2977 0.8130 0.4500 0.026 Uiso 1 1 calc R U
C14 C 0.1941(2) 1.0365(2) 0.27487(9) 0.0277(5) Uani 1 1 d . .
H14A H 0.2337 1.1219 0.2866 0.041 Uiso 1 1 calc R U
H14B H 0.1056 1.0254 0.2622 0.041 Uiso 1 1 calc R U
H14C H 0.2244 1.0045 0.2434 0.041 Uiso 1 1 calc R U
C15 C 0.1340(3) 0.9368(2) 0.46598(12) 0.0431(7) Uani 1 1 d . .
H15A H 0.1335 1.0208 0.4754 0.065 Uiso 1 1 calc R U
H15B H 0.1797 0.9113 0.4995 0.065 Uiso 1 1 calc R U
H15C H 0.0499 0.8873 0.4547 0.065 Uiso 1 1 calc R U
C16 C 0.47248(16) 0.47585(16) 0.37724(8) 0.0132(4) Uani 1 1 d . .
C17 C 0.50735(16) 0.40397(17) 0.33746(8) 0.0147(4) Uani 1 1 d . .
H17 H 0.5307 0.4346 0.3056 0.018 Uiso 1 1 calc R U
C18 C 0.50747(17) 0.28633(17) 0.34502(8) 0.0165(4) Uani 1 1 d . .
C19 C 0.46889(18) 0.24301(17) 0.39150(9) 0.0187(4) Uani 1 1 d . .
H19 H 0.4670 0.1625 0.3962 0.022 Uiso 1 1 calc R U
C20 C 0.43325(18) 0.31433(17) 0.43091(8) 0.0174(4) Uani 1 1 d . .
C21 C 0.43702(17) 0.43248(17) 0.42380(8) 0.0151(4) Uani 1 1 d . .
H21 H 0.4153 0.4835 0.4509 0.018 Uiso 1 1 calc R U
C22 C 0.54575(19) 0.20516(18) 0.30356(9) 0.0220(4) Uani 1 1 d . .
H22A H 0.5686 0.2486 0.2734 0.033 Uiso 1 1 calc R U
H22B H 0.4777 0.1352 0.2864 0.033 Uiso 1 1 calc R U
H22C H 0.6158 0.1790 0.3240 0.033 Uiso 1 1 calc R U
C23 C 0.3893(2) 0.26545(19) 0.47997(9) 0.0260(5) Uani 1 1 d . .
H23A H 0.3404 0.1829 0.4670 0.039 Uiso 1 1 calc R U
H23B H 0.3393 0.3145 0.4936 0.039 Uiso 1 1 calc R U
H23C H 0.4597 0.2671 0.5112 0.039 Uiso 1 1 calc R U
C24 C 0.01271(19) 0.62072(18) 0.30472(8) 0.0195(4) Uani 1 1 d . .
H24 H 0.0713 0.6928 0.3056 0.023 Uiso 1 1 calc R U
C25 C -0.10389(19) 0.6046(2) 0.27146(9) 0.0225(4) Uani 1 1 d . .
H25 H -0.1256 0.6641 0.2501 0.027 Uiso 1 1 calc R U
C26 C -0.18860(19) 0.4988(2) 0.27017(9) 0.0230(4) Uani 1 1 d . .
H26 H -0.2695 0.4835 0.2471 0.028 Uiso 1 1 calc R U
C27 C -0.15353(18) 0.41591(19) 0.30293(8) 0.0198(4) Uani 1 1 d . .
H27 H -0.2117 0.3437 0.3024 0.024 Uiso 1 1 calc R U
C28 C -0.03375(17) 0.43548(17) 0.33719(8) 0.0157(4) Uani 1 1 d . .
C29 C 0.07886(17) 0.40422(17) 0.44165(8) 0.0156(4) Uani 1 1 d . .
C30 C 0.04543(18) 0.36041(18) 0.48939(8) 0.0179(4) Uani 1 1 d . .
H30 H -0.0189 0.2902 0.4834 0.022 Uiso 1 1 calc R U
C31 C 0.10318(18) 0.41622(19) 0.54458(9) 0.0204(4) Uani 1 1 d . .
H31 H 0.0783 0.3857 0.5762 0.024 Uiso 1 1 calc R U
C32 C 0.19853(18) 0.51797(18) 0.55327(9) 0.0192(4) Uani 1 1 d . .
H32 H 0.2404 0.5586 0.5907 0.023 Uiso 1 1 calc R U
C33 C 0.23013(17) 0.55771(18) 0.50581(8) 0.0174(4) Uani 1 1 d . .
H33 H 0.2957 0.6267 0.5114 0.021 Uiso 1 1 calc R U
C34 C 0.11766(19) 0.29576(18) 0.34765(9) 0.0204(4) Uani 1 1 d . .
H34A H 0.0801 0.2546 0.3083 0.031 Uiso 1 1 calc R U
H34B H 0.1521 0.2411 0.3707 0.031 Uiso 1 1 calc R U
H34C H 0.1827 0.3657 0.3475 0.031 Uiso 1 1 calc R U
C35 C -0.0968(2) 0.22318(18) 0.37383(9) 0.0232(4) Uani 1 1 d . .
H35A H -0.1583 0.2491 0.3906 0.035 Uiso 1 1 calc R U
H35B H -0.0640 0.1663 0.3959 0.035 Uiso 1 1 calc R U
H35C H -0.1344 0.1846 0.3341 0.035 Uiso 1 1 calc R U
C36 C 0.76514(16) 0.47651(16) 0.12092(8) 0.0131(4) Uani 1 1 d . .
C37 C 0.82077(17) 0.68126(16) 0.12974(8) 0.0139(4) Uani 1 1 d . .
C38 C 0.82477(18) 0.80221(17) 0.13410(8) 0.0175(4) Uani 1 1 d . .
H38 H 0.7548 0.8309 0.1359 0.021 Uiso 1 1 calc R U
C39 C 0.93612(19) 0.87935(18) 0.13575(9) 0.0224(4) Uani 1 1 d . .
H39 H 0.9423 0.9628 0.1383 0.027 Uiso 1 1 calc R U
C40 C 1.03919(19) 0.83689(18) 0.13375(10) 0.0239(5) Uani 1 1 d . .
H40 H 1.1139 0.8922 0.1351 0.029 Uiso 1 1 calc R U
C41 C 1.03509(18) 0.71645(18) 0.12981(9) 0.0206(4) Uani 1 1 d . .
H41 H 1.1053 0.6879 0.1284 0.025 Uiso 1 1 calc R U
C42 C 0.92389(17) 0.63885(17) 0.12804(8) 0.0158(4) Uani 1 1 d . .
C43 C 0.60115(16) 0.57926(16) 0.12354(8) 0.0126(4) Uani 1 1 d . .
C44 C 0.50957(17) 0.50987(16) 0.07804(8) 0.0143(4) Uani 1 1 d . .
H44 H 0.5299 0.4660 0.0478 0.017 Uiso 1 1 calc R U
C45 C 0.38755(17) 0.50464(17) 0.07665(8) 0.0154(4) Uani 1 1 d . .
C46 C 0.36139(18) 0.57177(17) 0.12094(8) 0.0173(4) Uani 1 1 d . .
H46 H 0.2786 0.5696 0.1199 0.021 Uiso 1 1 calc R U
C47 C 0.45248(18) 0.64222(17) 0.16690(8) 0.0168(4) Uani 1 1 d . .
C48 C 0.57354(17) 0.64540(16) 0.16825(8) 0.0153(4) Uani 1 1 d . .
H48 H 0.6371 0.6921 0.1993 0.018 Uiso 1 1 calc R U
C49 C 0.28702(18) 0.4267(2) 0.02801(9) 0.0234(4) Uani 1 1 d . .
H49A H 0.2133 0.4004 0.0416 0.035 Uiso 1 1 calc R U
H49B H 0.3131 0.3567 0.0141 0.035 Uiso 1 1 calc R U
H49C H 0.2695 0.4725 -0.0032 0.035 Uiso 1 1 calc R U
C50 C 0.4191(2) 0.71136(19) 0.21485(9) 0.0245(5) Uani 1 1 d . .
H50A H 0.4934 0.7635 0.2408 0.037 Uiso 1 1 calc R U
H50B H 0.3774 0.6553 0.2360 0.037 Uiso 1 1 calc R U
H50C H 0.3650 0.7601 0.1988 0.037 Uiso 1 1 calc R U
C51 C 0.96541(17) 0.43448(17) 0.12507(8) 0.0146(4) Uani 1 1 d . .
C52 C 1.06258(17) 0.45228(17) 0.17249(8) 0.0150(4) Uani 1 1 d . .
H52 H 1.0786 0.5187 0.2018 0.018 Uiso 1 1 calc R U
C53 C 1.13674(17) 0.37245(17) 0.17699(8) 0.0161(4) Uani 1 1 d . .
C54 C 1.10924(18) 0.27468(18) 0.13333(9) 0.0189(4) Uani 1 1 d . .
H54 H 1.1580 0.2186 0.1365 0.023 Uiso 1 1 calc R U
C55 C 1.01258(18) 0.25733(18) 0.08546(9) 0.0209(4) Uani 1 1 d . .
C56 C 0.93960(18) 0.33894(18) 0.08122(9) 0.0195(4) Uani 1 1 d . .
H56 H 0.8733 0.3290 0.0488 0.023 Uiso 1 1 calc R U
C57 C 1.24474(18) 0.39217(19) 0.22772(9) 0.0199(4) Uani 1 1 d . .
H57A H 1.3202 0.4225 0.2161 0.030 Uiso 1 1 calc R U
H57B H 1.2468 0.3163 0.2418 0.030 Uiso 1 1 calc R U
H57C H 1.2374 0.4505 0.2582 0.030 Uiso 1 1 calc R U
C58 C 0.9864(2) 0.1520(2) 0.03832(11) 0.0337(6) Uani 1 1 d . .
H58A H 1.0615 0.1262 0.0385 0.051 Uiso 1 1 calc R U
H58B H 0.9566 0.1758 0.0013 0.051 Uiso 1 1 calc R U
H58C H 0.9243 0.0860 0.0447 0.051 Uiso 1 1 calc R U
C59 C 0.80117(19) 0.17673(18) 0.18952(8) 0.0190(4) Uani 1 1 d . .
H59 H 0.8723 0.2352 0.1890 0.023 Uiso 1 1 calc R U
C60 C 0.8147(2) 0.08266(18) 0.21851(9) 0.0219(4) Uani 1 1 d . .
H60 H 0.8934 0.0754 0.2370 0.026 Uiso 1 1 calc R U
C61 C 0.7099(2) -0.00134(18) 0.21997(9) 0.0219(4) Uani 1 1 d . .
H61 H 0.7154 -0.0667 0.2401 0.026 Uiso 1 1 calc R U
C62 C 0.59760(19) 0.01178(17) 0.19158(8) 0.0181(4) Uani 1 1 d . .
H62 H 0.5259 -0.0455 0.1925 0.022 Uiso 1 1 calc R U
C63 C 0.58652(17) 0.10778(16) 0.16136(8) 0.0144(4) Uani 1 1 d . .
C64 C 0.45911(17) 0.13150(17) 0.05939(9) 0.0160(4) Uani 1 1 d . .
C65 C 0.37061(18) 0.05742(17) 0.01289(9) 0.0201(4) Uani 1 1 d . .
H65 H 0.3064 -0.0010 0.0200 0.024 Uiso 1 1 calc R U
C66 C 0.37456(19) 0.06727(18) -0.04285(9) 0.0223(4) Uani 1 1 d . .
H66 H 0.3145 0.0155 -0.0737 0.027 Uiso 1 1 calc R U
C67 C 0.46717(19) 0.15366(18) -0.05338(9) 0.0210(4) Uani 1 1 d . .
H67 H 0.4716 0.1633 -0.0914 0.025 Uiso 1 1 calc R U
C68 C 0.55236(18) 0.22499(17) -0.00697(8) 0.0168(4) Uani 1 1 d . .
H68 H 0.6163 0.2842 -0.0138 0.020 Uiso 1 1 calc R U
C69 C 0.34180(19) 0.0232(2) 0.13166(10) 0.0275(5) Uani 1 1 d . .
H69A H 0.3500 -0.0549 0.1158 0.041 Uiso 1 1 calc R U
H69B H 0.2656 0.0376 0.1103 0.041 Uiso 1 1 calc R U
H69C H 0.3407 0.0241 0.1720 0.041 Uiso 1 1 calc R U
C70 C 0.44217(19) 0.25851(18) 0.15339(9) 0.0213(4) Uani 1 1 d . .
H70A H 0.3756 0.2801 0.1275 0.032 Uiso 1 1 calc R U
H70B H 0.5184 0.3193 0.1579 0.032 Uiso 1 1 calc R U
H70C H 0.4238 0.2538 0.1908 0.032 Uiso 1 1 calc R U
Cu1 Cu 0.21844(2) 0.56778(2) 0.38364(2) 0.01482(6) Uani 1 1 d . .
Cu2 Cu 0.67823(2) 0.31772(2) 0.11395(2) 0.01391(6) Uani 1 1 d . .
N1 N 0.47022(14) 0.59715(13) 0.37012(7) 0.0126(3) Uani 1 1 d . .
N2 N 0.41102(14) 0.76184(13) 0.37270(7) 0.0145(3) Uani 1 1 d . .
N3 N 0.04825(15) 0.53941(14) 0.33620(7) 0.0160(3) Uani 1 1 d . .
N4 N 0.17302(14) 0.50405(14) 0.45162(7) 0.0147(3) Uani 1 1 d . .
N5 N 0.88637(14) 0.51498(14) 0.12263(7) 0.0136(3) Uani 1 1 d . .
N6 N 0.72570(13) 0.57954(13) 0.12516(7) 0.0123(3) Uani 1 1 d . .
N7 N 0.54977(14) 0.21510(14) 0.04783(7) 0.0146(3) Uani 1 1 d . .
N8 N 0.69130(14) 0.18979(14) 0.16180(7) 0.0153(3) Uani 1 1 d . .

loop_
_atom_site_aniso_label
_atom_site_aniso_U_11
_atom_site_aniso_U_22
_atom_site_aniso_U_33
_atom_site_aniso_U_23
_atom_site_aniso_U_13
_atom_site_aniso_U_12
B1 0.0176(11) 0.0141(10) 0.0163(11) 0.0039(8) 0.0048(9) 0.0008(8)
B2 0.0141(11) 0.0184(11) 0.0202(11) 0.0075(9) 0.0056(9) 0.0014(9)
C1 0.0156(9) 0.0121(9) 0.0142(9) 0.0019(7) 0.0032(7) 0.0032(7)
C2 0.0160(9) 0.0150(9) 0.0128(9) 0.0039(7) 0.0031(7) 0.0025(7)
C3 0.0226(10) 0.0120(9) 0.0211(10) 0.0048(8) 0.0053(8) 0.0017(8)
C4 0.0198(10) 0.0179(10) 0.0259(11) 0.0065(9) 0.0057(9) -0.0011(8)
C5 0.0158(10) 0.0238(11) 0.0250(11) 0.0069(9) 0.0074(8) 0.0020(8)
C6 0.0150(9) 0.0175(9) 0.0188(10) 0.0055(8) 0.0038(8) 0.0037(8)
C7 0.0149(9) 0.0124(9) 0.0134(9) 0.0041(7) 0.0025(7) 0.0014(7)
C8 0.0171(9) 0.0096(8) 0.0208(10) 0.0012(7) 0.0064(8) 0.0032(7)
C9 0.0168(10) 0.0143(9) 0.0195(10) 0.0008(8) 0.0058(8) 0.0037(7)
C10 0.0178(10) 0.0129(9) 0.0247(11) 0.0013(8) 0.0048(8) 0.0031(8)
C11 0.0234(11) 0.0141(9) 0.0367(13) 0.0019(9) 0.0140(9) 0.0068(8)
C12 0.0325(12) 0.0159(10) 0.0348(13) 0.0044(9) 0.0223(10) 0.0056(9)
C13 0.0300(12) 0.0138(9) 0.0251(11) 0.0061(8) 0.0135(9) 0.0060(8)
C14 0.0328(13) 0.0283(12) 0.0264(12) 0.0062(9) 0.0055(10) 0.0179(10)
C15 0.0627(19) 0.0343(14) 0.0565(18) 0.0194(13) 0.0467(15) 0.0250(13)
C16 0.0102(9) 0.0102(8) 0.0169(9) 0.0034(7) -0.0011(7) 0.0013(7)
C17 0.0106(9) 0.0167(9) 0.0156(9) 0.0029(7) 0.0011(7) 0.0027(7)
C18 0.0119(9) 0.0150(9) 0.0187(10) -0.0019(8) -0.0013(7) 0.0021(7)
C19 0.0180(10) 0.0109(9) 0.0234(11) 0.0028(8) -0.0013(8) 0.0016(7)
C20 0.0155(9) 0.0156(9) 0.0170(10) 0.0052(8) -0.0013(7) -0.0005(7)
C21 0.0133(9) 0.0163(9) 0.0141(9) 0.0014(7) 0.0013(7) 0.0027(7)
C22 0.0200(10) 0.0164(10) 0.0286(12) -0.0017(8) 0.0062(9) 0.0048(8)
C23 0.0341(13) 0.0200(11) 0.0215(11) 0.0078(9) 0.0054(9) 0.0012(9)
C24 0.0232(11) 0.0200(10) 0.0183(10) 0.0059(8) 0.0085(8) 0.0071(8)
C25 0.0259(11) 0.0306(12) 0.0169(10) 0.0082(9) 0.0069(8) 0.0153(9)
C26 0.0175(10) 0.0368(12) 0.0152(10) 0.0024(9) 0.0024(8) 0.0100(9)
C27 0.0169(10) 0.0252(11) 0.0150(10) 0.0007(8) 0.0036(8) 0.0018(8)
C28 0.0167(10) 0.0176(9) 0.0122(9) 0.0001(7) 0.0053(7) 0.0022(8)
C29 0.0144(9) 0.0140(9) 0.0189(10) 0.0039(7) 0.0048(7) 0.0034(7)
C30 0.0161(10) 0.0185(10) 0.0203(10) 0.0066(8) 0.0053(8) 0.0040(8)
C31 0.0198(10) 0.0275(11) 0.0177(10) 0.0091(8) 0.0063(8) 0.0099(9)
C32 0.0160(10) 0.0248(10) 0.0155(10) 0.0015(8) 0.0001(8) 0.0066(8)
C33 0.0121(9) 0.0188(10) 0.0193(10) 0.0015(8) 0.0015(7) 0.0029(7)
C34 0.0227(11) 0.0166(10) 0.0206(10) 0.0016(8) 0.0040(8) 0.0041(8)
C35 0.0259(11) 0.0193(10) 0.0194(11) 0.0025(8) 0.0032(9) -0.0021(9)
C36 0.0121(9) 0.0154(9) 0.0117(9) 0.0019(7) 0.0014(7) 0.0051(7)
C37 0.0127(9) 0.0135(9) 0.0133(9) 0.0020(7) 0.0013(7) 0.0008(7)
C38 0.0151(10) 0.0165(9) 0.0210(10) 0.0047(8) 0.0043(8) 0.0033(8)
C39 0.0215(11) 0.0130(9) 0.0304(12) 0.0044(8) 0.0054(9) 0.0002(8)
C40 0.0172(10) 0.0184(10) 0.0336(12) 0.0053(9) 0.0079(9) -0.0027(8)
C41 0.0124(9) 0.0222(10) 0.0263(11) 0.0039(9) 0.0054(8) 0.0019(8)
C42 0.0129(9) 0.0151(9) 0.0177(10) 0.0030(8) 0.0020(7) 0.0018(7)
C43 0.0105(8) 0.0114(8) 0.0170(9) 0.0057(7) 0.0041(7) 0.0026(7)
C44 0.0150(9) 0.0136(9) 0.0153(9) 0.0040(7) 0.0043(7) 0.0041(7)
C45 0.0116(9) 0.0165(9) 0.0172(10) 0.0067(8) 0.0015(7) 0.0019(7)
C46 0.0126(9) 0.0213(10) 0.0221(10) 0.0098(8) 0.0070(8) 0.0066(8)
C47 0.0202(10) 0.0145(9) 0.0202(10) 0.0083(8) 0.0097(8) 0.0064(8)
C48 0.0162(9) 0.0121(9) 0.0156(9) 0.0019(7) 0.0011(7) 0.0020(7)
C49 0.0124(10) 0.0333(12) 0.0207(11) 0.0033(9) 0.0015(8) 0.0011(9)
C50 0.0268(12) 0.0218(11) 0.0292(12) 0.0032(9) 0.0150(9) 0.0070(9)
C51 0.0117(9) 0.0150(9) 0.0192(10) 0.0037(7) 0.0068(7) 0.0043(7)
C52 0.0136(9) 0.0158(9) 0.0156(9) 0.0005(7) 0.0052(7) 0.0029(7)
C53 0.0130(9) 0.0184(9) 0.0200(10) 0.0067(8) 0.0084(8) 0.0045(7)
C54 0.0147(10) 0.0173(9) 0.0276(11) 0.0032(8) 0.0090(8) 0.0065(8)
C55 0.0187(10) 0.0177(10) 0.0257(11) -0.0018(8) 0.0078(8) 0.0034(8)
C56 0.0153(10) 0.0206(10) 0.0205(10) 0.0004(8) 0.0026(8) 0.0036(8)
C57 0.0163(10) 0.0246(10) 0.0205(10) 0.0065(8) 0.0039(8) 0.0081(8)
C58 0.0297(13) 0.0292(12) 0.0368(14) -0.0127(10) 0.0005(10) 0.0122(10)
C59 0.0184(10) 0.0174(10) 0.0182(10) -0.0016(8) 0.0006(8) 0.0042(8)
C60 0.0231(11) 0.0219(10) 0.0203(11) 0.0010(8) 0.0001(8) 0.0110(9)
C61 0.0345(12) 0.0172(10) 0.0151(10) 0.0028(8) 0.0037(9) 0.0111(9)
C62 0.0246(11) 0.0147(9) 0.0157(10) 0.0022(8) 0.0070(8) 0.0047(8)
C63 0.0187(10) 0.0145(9) 0.0114(9) 0.0007(7) 0.0062(7) 0.0054(7)
C64 0.0113(9) 0.0143(9) 0.0224(10) 0.0055(8) 0.0030(7) 0.0034(7)
C65 0.0145(10) 0.0148(9) 0.0277(11) 0.0042(8) 0.0008(8) 0.0009(8)
C66 0.0215(11) 0.0174(10) 0.0218(11) -0.0009(8) -0.0051(8) 0.0044(8)
C67 0.0299(12) 0.0177(10) 0.0154(10) 0.0042(8) 0.0016(8) 0.0090(9)
C68 0.0203(10) 0.0129(9) 0.0178(10) 0.0045(7) 0.0043(8) 0.0048(8)
C69 0.0191(11) 0.0301(12) 0.0350(13) 0.0125(10) 0.0106(9) 0.0022(9)
C70 0.0191(10) 0.0260(11) 0.0248(11) 0.0100(9) 0.0104(8) 0.0102(9)
Cu1 0.01359(12) 0.01296(12) 0.01824(13) 0.00289(9) 0.00563(9) 0.00213(9)
Cu2 0.01208(12) 0.01134(11) 0.01745(12) 0.00170(9) 0.00365(9) 0.00139(9)
N1 0.0117(8) 0.0106(7) 0.0160(8) 0.0042(6) 0.0042(6) 0.0019(6)
N2 0.0148(8) 0.0109(7) 0.0189(8) 0.0044(6) 0.0063(6) 0.0028(6)
N3 0.0173(8) 0.0167(8) 0.0149(8) 0.0034(6) 0.0053(6) 0.0046(7)
N4 0.0120(8) 0.0145(8) 0.0174(8) 0.0021(6) 0.0035(6) 0.0031(6)
N5 0.0099(7) 0.0126(7) 0.0170(8) 0.0011(6) 0.0015(6) 0.0028(6)
N6 0.0084(7) 0.0119(7) 0.0152(8) 0.0022(6) 0.0015(6) 0.0010(6)
N7 0.0140(8) 0.0126(7) 0.0170(8) 0.0034(6) 0.0030(6) 0.0032(6)
N8 0.0159(8) 0.0145(8) 0.0145(8) 0.0002(6) 0.0031(6) 0.0037(6)

loop_
_atom_type_symbol
_atom_type_description
_atom_type_scat_dispersion_real
_atom_type_scat_dispersion_imag
_atom_type_scat_source
C C 0.0033 0.0016 'International Tables Vol C Tables 4.2.6.8 and 6.1.1.4'
H H 0.0000 0.0000 'International Tables Vol C Tables 4.2.6.8 and 6.1.1.4'
N N 0.0061 0.0033 'International Tables Vol C Tables 4.2.6.8 and 6.1.1.4'
B B 0.0013 0.0007 'International Tables Vol C Tables 4.2.6.8 and 6.1.1.4'
Cu Cu 0.3201 1.2651 'International Tables Vol C Tables 4.2.6.8 and 6.1.1.4'

loop_
_geom_angle_atom_site_label_1
_geom_angle_atom_site_label_2
_geom_angle_atom_site_label_3
_geom_angle
C28 B1 C35 112.05(17)
C28 B1 C29 110.05(16)
C35 B1 C29 110.16(16)
C28 B1 C34 106.73(16)
C35 B1 C34 109.56(16)
C29 B1 C34 108.16(16)
C69 B2 C63 111.55(17)
C69 B2 C64 110.85(17)
C63 B2 C64 109.03(16)
C69 B2 C70 109.08(17)
C63 B2 C70 108.72(16)
C64 B2 C70 107.51(16)
N2 C1 N1 104.18(15)
N2 C1 Cu1 124.76(13)
N1 C1 Cu1 131.05(14)
C3 C2 N2 132.47(18)
C3 C2 C7 121.44(18)
N2 C2 C7 106.05(16)
C4 C3 C2 117.32(18)
C4 C3 H3 121.3
C2 C3 H3 121.3
C3 C4 C5 121.19(19)
C3 C4 H4 119.4
C5 C4 H4 119.4
C6 C5 C4 121.50(19)
C6 C5 H5 119.2
C4 C5 H5 119.2
C7 C6 C5 117.10(18)
C7 C6 H6 121.5
C5 C6 H6 121.5
C6 C7 C2 121.44(18)
C6 C7 N1 132.63(17)
C2 C7 N1 105.91(16)
C13 C8 C9 121.23(18)
C13 C8 N2 119.32(17)
C9 C8 N2 119.39(17)
C8 C9 C10 119.94(18)
C8 C9 H9 120.0
C10 C9 H9 120.0
C11 C10 C9 118.19(19)
C11 C10 C14 121.23(18)
C9 C10 C14 120.58(19)
C12 C11 C10 122.29(19)
C12 C11 H11 118.9
C10 C11 H11 118.9
C11 C12 C13 118.40(19)
C11 C12 C15 120.7(2)
C13 C12 C15 120.9(2)
C8 C13 C12 119.94(19)
C8 C13 H13 120.0
C12 C13 H13 120.0
C10 C14 H14A 109.5
C10 C14 H14B 109.5
H14A C14 H14B 109.5
C10 C14 H14C 109.5
H14A C14 H14C 109.5
H14B C14 H14C 109.5
C12 C15 H15A 109.5
C12 C15 H15B 109.5
H15A C15 H15B 109.5
C12 C15 H15C 109.5
H15A C15 H15C 109.5
H15B C15 H15C 109.5
C21 C16 C17 121.28(17)
C21 C16 N1 118.36(16)
C17 C16 N1 120.35(17)
C16 C17 C18 119.20(18)
C16 C17 H17 120.4
C18 C17 H17 120.4
C17 C18 C19 118.86(18)
C17 C18 C22 121.33(18)
C19 C18 C22 119.80(17)
C20 C19 C18 121.94(18)
C20 C19 H19 119.0
C18 C19 H19 119.0
C19 C20 C21 118.58(18)
C19 C20 C23 121.23(18)
C21 C20 C23 120.18(18)
C16 C21 C20 120.10(18)
C16 C21 H21 120.0
C20 C21 H21 120.0
C18 C22 H22A 109.5
C18 C22 H22B 109.5
H22A C22 H22B 109.5
C18 C22 H22C 109.5
H22A C22 H22C 109.5
H22B C22 H22C 109.5
C20 C23 H23A 109.5
C20 C23 H23B 109.5
H23A C23 H23B 109.5
C20 C23 H23C 109.5
H23A C23 H23C 109.5
H23B C23 H23C 109.5
N3 C24 C25 123.5(2)
N3 C24 H24 118.3
C25 C24 H24 118.3
C24 C25 C26 117.87(19)
C24 C25 H25 121.1
C26 C25 H25 121.1
C27 C26 C25 119.05(19)
C27 C26 H26 120.5
C25 C26 H26 120.5
C26 C27 C28 121.8(2)
C26 C27 H27 119.1
C28 C27 H27 119.1
N3 C28 C27 117.52(18)
N3 C28 B1 118.50(16)
C27 C28 B1 123.92(18)
N4 C29 C30 117.69(17)
N4 C29 B1 118.83(16)
C30 C29 B1 123.45(17)
C31 C30 C29 121.97(19)
C31 C30 H30 119.0
C29 C30 H30 119.0
C30 C31 C32 118.91(19)
C30 C31 H31 120.5
C32 C31 H31 120.5
C33 C32 C31 117.75(19)
C33 C32 H32 121.1
C31 C32 H32 121.1
N4 C33 C32 123.57(18)
N4 C33 H33 118.2
C32 C33 H33 118.2
B1 C34 H34A 109.5
B1 C34 H34B 109.5
H34A C34 H34B 109.5
B1 C34 H34C 109.5
H34A C34 H34C 109.5
H34B C34 H34C 109.5
B1 C35 H35A 109.5
B1 C35 H35B 109.5
H35A C35 H35B 109.5
B1 C35 H35C 109.5
H35A C35 H35C 109.5
H35B C35 H35C 109.5
N5 C36 N6 104.36(15)
N5 C36 Cu2 126.00(13)
N6 C36 Cu2 129.64(14)
C38 C37 C42 121.78(18)
C38 C37 N6 132.44(17)
C42 C37 N6 105.77(16)
C37 C38 C39 116.77(18)
C37 C38 H38 121.6
C39 C38 H38 121.6
C38 C39 C40 121.46(19)
C38 C39 H39 119.3
C40 C39 H39 119.3
C41 C40 C39 121.61(19)
C41 C40 H40 119.2
C39 C40 H40 119.2
C40 C41 C42 117.18(19)
C40 C41 H41 121.4
C42 C41 H41 121.4
C41 C42 N5 132.58(18)
C41 C42 C37 121.19(18)
N5 C42 C37 106.19(16)
C44 C43 C48 121.07(17)
C44 C43 N6 118.92(16)
C48 C43 N6 119.98(16)
C43 C44 C45 119.93(18)
C43 C44 H44 120.0
C45 C44 H44 120.0
C46 C45 C44 118.44(18)
C46 C45 C49 121.28(17)
C44 C45 C49 120.28(18)
C45 C46 C47 122.29(18)
C45 C46 H46 118.9
C47 C46 H46 118.9
C48 C47 C46 118.76(18)
C48 C47 C50 120.94(18)
C46 C47 C50 120.28(18)
C47 C48 C43 119.49(18)
C47 C48 H48 120.3
C43 C48 H48 120.3
C45 C49 H49A 109.5
C45 C49 H49B 109.5
H49A C49 H49B 109.5
C45 C49 H49C 109.5
H49A C49 H49C 109.5
H49B C49 H49C 109.5
C47 C50 H50A 109.5
C47 C50 H50B 109.5
H50A C50 H50B 109.5
C47 C50 H50C 109.5
H50A C50 H50C 109.5
H50B C50 H50C 109.5
C52 C51 C56 121.74(17)
C52 C51 N5 118.79(17)
C56 C51 N5 119.42(17)
C51 C52 C53 119.78(18)
C51 C52 H52 120.1
C53 C52 H52 120.1
C52 C53 C54 118.51(18)
C52 C53 C57 120.43(18)
C54 C53 C57 121.07(17)
C55 C54 C53 121.81(18)
C55 C54 H54 119.1
C53 C54 H54 119.1
C54 C55 C56 119.05(18)
C54 C55 C58 120.67(18)
C56 C55 C58 120.28(19)
C51 C56 C55 119.10(18)
C51 C56 H56 120.5
C55 C56 H56 120.5
C53 C57 H57A 109.5
C53 C57 H57B 109.5
H57A C57 H57B 109.5
C53 C57 H57C 109.5
H57A C57 H57C 109.5
H57B C57 H57C 109.5
C55 C58 H58A 109.5
C55 C58 H58B 109.5
H58A C58 H58B 109.5
C55 C58 H58C 109.5
H58A C58 H58C 109.5
H58B C58 H58C 109.5
N8 C59 C60 123.09(19)
N8 C59 H59 118.5
C60 C59 H59 118.5
C59 C60 C61 118.05(19)
C59 C60 H60 121.0
C61 C60 H60 121.0
C62 C61 C60 118.91(19)
C62 C61 H61 120.5
C60 C61 H61 120.5
C61 C62 C63 121.84(19)
C61 C62 H62 119.1
C63 C62 H62 119.1
N8 C63 C62 117.60(17)
N8 C63 B2 118.23(16)
C62 C63 B2 124.18(17)
N7 C64 C65 117.89(18)
N7 C64 B2 118.04(16)
C65 C64 B2 124.01(17)
C66 C65 C64 121.65(19)
C66 C65 H65 119.2
C64 C65 H65 119.2
C65 C66 C67 119.24(19)
C65 C66 H66 120.4
C67 C66 H66 120.4
C68 C67 C66 117.75(19)
C68 C67 H67 121.1
C66 C67 H67 121.1
N7 C68 C67 123.35(19)
N7 C68 H68 118.3
C67 C68 H68 118.3
B2 C69 H69A 109.5
B2 C69 H69B 109.5
H69A C69 H69B 109.5
B2 C69 H69C 109.5
H69A C69 H69C 109.5
H69B C69 H69C 109.5
B2 C70 H70A 109.5
B2 C70 H70B 109.5
H70A C70 H70B 109.5
B2 C70 H70C 109.5
H70A C70 H70C 109.5
H70B C70 H70C 109.5
C1 Cu1 N3 134.32(7)
C1 Cu1 N4 129.27(7)
N3 Cu1 N4 96.14(6)
C36 Cu2 N8 133.95(7)
C36 Cu2 N7 129.41(7)
N8 Cu2 N7 96.28(6)
C1 N1 C7 111.58(15)
C1 N1 C16 122.05(15)
C7 N1 C16 125.98(15)
C1 N2 C2 112.26(15)
C1 N2 C8 121.81(16)
C2 N2 C8 125.79(15)
C24 N3 C28 120.23(17)
C24 N3 Cu1 121.66(14)
C28 N3 Cu1 118.09(13)
C33 N4 C29 120.09(17)
C33 N4 Cu1 122.29(13)
C29 N4 Cu1 117.61(13)
C36 N5 C42 112.09(15)
C36 N5 C51 122.03(15)
C42 N5 C51 125.52(15)
C36 N6 C37 111.58(15)
C36 N6 C43 122.70(15)
C37 N6 C43 125.70(15)
C68 N7 C64 120.10(16)
C68 N7 Cu2 121.94(13)
C64 N7 Cu2 117.94(13)
C59 N8 C63 120.50(17)
C59 N8 Cu2 121.24(14)
C63 N8 Cu2 117.94(12)

loop_
_geom_bond_atom_site_label_1
_geom_bond_atom_site_label_2
_geom_bond_distance
B1 C28 1.633(3)
B1 C35 1.634(3)
B1 C29 1.643(3)
B1 C34 1.645(3)
B2 C69 1.629(3)
B2 C63 1.632(3)
B2 C64 1.639(3)
B2 C70 1.651(3)
C1 N2 1.374(2)
C1 N1 1.374(2)
C1 Cu1 1.8678(19)
C2 C3 1.389(3)
C2 N2 1.389(2)
C2 C7 1.400(3)
C3 C4 1.384(3)
C3 H3 0.9500
C4 C5 1.404(3)
C4 H4 0.9500
C5 C6 1.390(3)
C5 H5 0.9500
C6 C7 1.385(3)
C6 H6 0.9500
C7 N1 1.404(2)
C8 C13 1.385(3)
C8 C9 1.388(3)
C8 N2 1.440(2)
C9 C10 1.399(3)
C9 H9 0.9500
C10 C11 1.397(3)
C10 C14 1.501(3)
C11 C12 1.392(3)
C11 H11 0.9500
C12 C13 1.398(3)
C12 C15 1.508(3)
C13 H13 0.9500
C14 H14A 0.9800
C14 H14B 0.9800
C14 H14C 0.9800
C15 H15A 0.9800
C15 H15B 0.9800
C15 H15C 0.9800
C16 C21 1.388(3)
C16 C17 1.394(3)
C16 N1 1.442(2)
C17 C18 1.397(3)
C17 H17 0.9500
C18 C19 1.400(3)
C18 C22 1.510(3)
C19 C20 1.389(3)
C19 H19 0.9500
C20 C21 1.393(3)
C20 C23 1.507(3)
C21 H21 0.9500
C22 H22A 0.9800
C22 H22B 0.9800
C22 H22C 0.9800
C23 H23A 0.9800
C23 H23B 0.9800
C23 H23C 0.9800
C24 N3 1.351(2)
C24 C25 1.377(3)
C24 H24 0.9500
C25 C26 1.387(3)
C25 H25 0.9500
C26 C27 1.382(3)
C26 H26 0.9500
C27 C28 1.411(3)
C27 H27 0.9500
C28 N3 1.368(2)
C29 N4 1.366(2)
C29 C30 1.407(3)
C30 C31 1.378(3)
C30 H30 0.9500
C31 C32 1.391(3)
C31 H31 0.9500
C32 C33 1.375(3)
C32 H32 0.9500
C33 N4 1.350(2)
C33 H33 0.9500
C34 H34A 0.9800
C34 H34B 0.9800
C34 H34C 0.9800
C35 H35A 0.9800
C35 H35B 0.9800
C35 H35C 0.9800
C36 N5 1.368(2)
C36 N6 1.374(2)
C36 Cu2 1.8678(19)
C37 C38 1.387(3)
C37 C42 1.396(3)
C37 N6 1.404(2)
C38 C39 1.390(3)
C38 H38 0.9500
C39 C40 1.397(3)
C39 H39 0.9500
C40 C41 1.381(3)
C40 H40 0.9500
C41 C42 1.390(3)
C41 H41 0.9500
C42 N5 1.392(2)
C43 C44 1.387(3)
C43 C48 1.398(3)
C43 N6 1.435(2)
C44 C45 1.396(3)
C44 H44 0.9500
C45 C46 1.388(3)
C45 C49 1.512(3)
C46 C47 1.395(3)
C46 H46 0.9500
C47 C48 1.389(3)
C47 C50 1.512(3)
C48 H48 0.9500
C49 H49A 0.9800
C49 H49B 0.9800
C49 H49C 0.9800
C50 H50A 0.9800
C50 H50B 0.9800
C50 H50C 0.9800
C51 C52 1.385(3)
C51 C56 1.387(3)
C51 N5 1.443(2)
C52 C53 1.393(3)
C52 H52 0.9500
C53 C54 1.399(3)
C53 C57 1.509(3)
C54 C55 1.389(3)
C54 H54 0.9500
C55 C56 1.400(3)
C55 C58 1.514(3)
C56 H56 0.9500
C57 H57A 0.9800
C57 H57B 0.9800
C57 H57C 0.9800
C58 H58A 0.9800
C58 H58B 0.9800
C58 H58C 0.9800
C59 N8 1.353(2)
C59 C60 1.377(3)
C59 H59 0.9500
C60 C61 1.391(3)
C60 H60 0.9500
C61 C62 1.382(3)
C61 H61 0.9500
C62 C63 1.409(3)
C62 H62 0.9500
C63 N8 1.366(2)
C64 N7 1.365(2)
C64 C65 1.404(3)
C65 C66 1.378(3)
C65 H65 0.9500
C66 C67 1.387(3)
C66 H66 0.9500
C67 C68 1.375(3)
C67 H67 0.9500
C68 N7 1.351(2)
C68 H68 0.9500
C69 H69A 0.9800
C69 H69B 0.9800
C69 H69C 0.9800
C70 H70A 0.9800
C70 H70B 0.9800
C70 H70C 0.9800
Cu1 N3 1.9929(16)
Cu1 N4 1.9997(16)
Cu2 N8 1.9879(16)
Cu2 N7 1.9985(16)

loop_
_geom_torsion_atom_site_label_1
_geom_torsion_atom_site_label_2
_geom_torsion_atom_site_label_3
_geom_torsion_atom_site_label_4
_geom_torsion
N2 C2 C3 C4 178.2(2)
C7 C2 C3 C4 0.7(3)
C2 C3 C4 C5 0.4(3)
C3 C4 C5 C6 -1.1(3)
C4 C5 C6 C7 0.6(3)
C5 C6 C7 C2 0.6(3)
C5 C6 C7 N1 -177.50(19)
C3 C2 C7 C6 -1.3(3)
N2 C2 C7 C6 -179.39(17)
C3 C2 C7 N1 177.26(17)
N2 C2 C7 N1 -0.8(2)
C13 C8 C9 C10 -1.2(3)
N2 C8 C9 C10 176.15(17)
C8 C9 C10 C11 -0.3(3)
C8 C9 C10 C14 179.92(19)
C9 C10 C11 C12 1.4(3)
C14 C10 C11 C12 -178.8(2)
C10 C11 C12 C13 -1.1(3)
C10 C11 C12 C15 178.7(2)
C9 C8 C13 C12 1.5(3)
N2 C8 C13 C12 -175.80(19)
C11 C12 C13 C8 -0.4(3)
C15 C12 C13 C8 179.8(2)
C21 C16 C17 C18 -0.5(3)
N1 C16 C17 C18 -179.30(16)
C16 C17 C18 C19 1.9(3)
C16 C17 C18 C22 -179.32(17)
C17 C18 C19 C20 -1.5(3)
C22 C18 C19 C20 179.75(18)
C18 C19 C20 C21 -0.4(3)
C18 C19 C20 C23 178.63(19)
C17 C16 C21 C20 -1.4(3)
N1 C16 C21 C20 177.43(16)
C19 C20 C21 C16 1.8(3)
C23 C20 C21 C16 -177.23(18)
N3 C24 C25 C26 -0.4(3)
C24 C25 C26 C27 1.4(3)
C25 C26 C27 C28 -0.6(3)
C26 C27 C28 N3 -1.1(3)
C26 C27 C28 B1 -178.20(18)
C35 B1 C28 N3 177.60(16)
C29 B1 C28 N3 54.7(2)
C34 B1 C28 N3 -62.5(2)
C35 B1 C28 C27 -5.4(3)
C29 B1 C28 C27 -128.29(19)
C34 B1 C28 C27 114.6(2)
C28 B1 C29 N4 -55.3(2)
C35 B1 C29 N4 -179.38(16)
C34 B1 C29 N4 60.9(2)
C28 B1 C29 C30 126.74(19)
C35 B1 C29 C30 2.7(3)
C34 B1 C29 C30 -117.0(2)
N4 C29 C30 C31 1.1(3)
B1 C29 C30 C31 179.04(18)
C29 C30 C31 C32 -0.9(3)
C30 C31 C32 C33 0.1(3)
C31 C32 C33 N4 0.6(3)
C42 C37 C38 C39 1.0(3)
N6 C37 C38 C39 -177.6(2)
C37 C38 C39 C40 -0.7(3)
C38 C39 C40 C41 0.3(3)
C39 C40 C41 C42 -0.2(3)
C40 C41 C42 N5 177.9(2)
C40 C41 C42 C37 0.5(3)
C38 C37 C42 C41 -1.0(3)
N6 C37 C42 C41 177.97(18)
C38 C37 C42 N5 -178.98(17)
N6 C37 C42 N5 0.0(2)
C48 C43 C44 C45 -0.5(3)
N6 C43 C44 C45 177.58(16)
C43 C44 C45 C46 1.2(3)
C43 C44 C45 C49 -178.38(17)
C44 C45 C46 C47 -1.0(3)
C49 C45 C46 C47 178.54(18)
C45 C46 C47 C48 0.1(3)
C45 C46 C47 C50 -178.50(18)
C46 C47 C48 C43 0.6(3)
C50 C47 C48 C43 179.23(18)
C44 C43 C48 C47 -0.4(3)
N6 C43 C48 C47 -178.48(16)
C56 C51 C52 C53 -0.4(3)
N5 C51 C52 C53 177.05(17)
C51 C52 C53 C54 -0.9(3)
C51 C52 C53 C57 178.57(18)
C52 C53 C54 C55 1.6(3)
C57 C53 C54 C55 -177.88(19)
C53 C54 C55 C56 -1.0(3)
C53 C54 C55 C58 178.8(2)
C52 C51 C56 C55 1.0(3)
N5 C51 C56 C55 -176.38(18)
C54 C55 C56 C51 -0.3(3)
C58 C55 C56 C51 179.9(2)
N8 C59 C60 C61 -1.1(3)
C59 C60 C61 C62 1.2(3)
C60 C61 C62 C63 -0.1(3)
C61 C62 C63 N8 -1.2(3)
C61 C62 C63 B2 179.40(18)
C69 B2 C63 N8 -178.82(17)
C64 B2 C63 N8 58.4(2)
C70 B2 C63 N8 -58.5(2)
C69 B2 C63 C62 0.6(3)
C64 B2 C63 C62 -122.15(19)
C70 B2 C63 C62 120.92(19)
C69 B2 C64 N7 179.48(17)
C63 B2 C64 N7 -57.4(2)
C70 B2 C64 N7 60.3(2)
C69 B2 C64 C65 2.2(3)
C63 B2 C64 C65 125.40(19)
C70 B2 C64 C65 -116.9(2)
N7 C64 C65 C66 0.5(3)
B2 C64 C65 C66 177.72(18)
C64 C65 C66 C67 -1.0(3)
C65 C66 C67 C68 0.8(3)
C66 C67 C68 N7 -0.2(3)
N2 C1 Cu1 N3 64.6(2)
N1 C1 Cu1 N3 -116.47(17)
N2 C1 Cu1 N4 -107.86(16)
N1 C1 Cu1 N4 71.1(2)
N5 C36 Cu2 N8 61.9(2)
N6 C36 Cu2 N8 -118.48(16)
N5 C36 Cu2 N7 -109.62(16)
N6 C36 Cu2 N7 70.0(2)
N2 C1 N1 C7 -0.7(2)
Cu1 C1 N1 C7 -179.81(14)
N2 C1 N1 C16 172.58(16)
Cu1 C1 N1 C16 -6.5(3)
C6 C7 N1 C1 179.3(2)
C2 C7 N1 C1 1.0(2)
C6 C7 N1 C16 6.3(3)
C2 C7 N1 C16 -171.99(17)
C21 C16 N1 C1 -46.8(2)
C17 C16 N1 C1 131.99(19)
C21 C16 N1 C7 125.5(2)
C17 C16 N1 C7 -55.7(3)
N1 C1 N2 C2 0.2(2)
Cu1 C1 N2 C2 179.34(13)
N1 C1 N2 C8 176.18(16)
Cu1 C1 N2 C8 -4.7(3)
C3 C2 N2 C1 -177.4(2)
C7 C2 N2 C1 0.4(2)
C3 C2 N2 C8 6.8(3)
C7 C2 N2 C8 -175.39(17)
C13 C8 N2 C1 58.5(3)
C9 C8 N2 C1 -118.9(2)
C13 C8 N2 C2 -126.1(2)
C9 C8 N2 C2 56.6(3)
C25 C24 N3 C28 -1.4(3)
C25 C24 N3 Cu1 -179.93(15)
C27 C28 N3 C24 2.1(3)
B1 C28 N3 C24 179.33(17)
C27 C28 N3 Cu1 -179.31(13)
B1 C28 N3 Cu1 -2.1(2)
C32 C33 N4 C29 -0.4(3)
C32 C33 N4 Cu1 178.02(15)
C30 C29 N4 C33 -0.4(3)
B1 C29 N4 C33 -178.45(16)
C30 C29 N4 Cu1 -178.95(13)
B1 C29 N4 Cu1 3.0(2)
N6 C36 N5 C42 0.3(2)
Cu2 C36 N5 C42 179.98(14)
N6 C36 N5 C51 173.67(16)
Cu2 C36 N5 C51 -6.6(3)
C41 C42 N5 C36 -177.8(2)
C37 C42 N5 C36 -0.1(2)
C41 C42 N5 C51 9.0(3)
C37 C42 N5 C51 -173.27(17)
C52 C51 N5 C36 -117.5(2)
C56 C51 N5 C36 60.0(3)
C52 C51 N5 C42 55.0(3)
C56 C51 N5 C42 -127.5(2)
N5 C36 N6 C37 -0.3(2)
Cu2 C36 N6 C37 180.00(14)
N5 C36 N6 C43 178.32(16)
Cu2 C36 N6 C43 -1.4(3)
C38 C37 N6 C36 179.0(2)
C42 C37 N6 C36 0.2(2)
C38 C37 N6 C43 0.4(3)
C42 C37 N6 C43 -178.34(17)
C44 C43 N6 C36 -53.6(2)
C48 C43 N6 C36 124.52(19)
C44 C43 N6 C37 124.8(2)
C48 C43 N6 C37 -57.1(2)
C67 C68 N7 C64 -0.3(3)
C67 C68 N7 Cu2 178.25(14)
C65 C64 N7 C68 0.2(3)
B2 C64 N7 C68 -177.24(16)
C65 C64 N7 Cu2 -178.43(13)
B2 C64 N7 Cu2 4.1(2)
C60 C59 N8 C63 -0.1(3)
C60 C59 N8 Cu2 -173.52(15)
C62 C63 N8 C59 1.3(3)
B2 C63 N8 C59 -179.27(17)
C62 C63 N8 Cu2 174.87(13)
B2 C63 N8 Cu2 -5.7(2)
